data_1562339
loop_
_publ_author_name
'Zhang, Dong-Li'
'Li, Min'
'Han, Gui-Fang'
'Li, Shao-Yong'
'Jin, De-Jun'
'Tang, Sheng-An'

_publ_section_title
;
 Longipetalol A: A Highly Modified Triterpenoid from <i>Dichapetalum
 longipetalum</i>.
;
_journal_name_full 'Journal of natural products'
_journal_paper_doi 10.1021/acs.jnatprod.1c00068
_journal_year 2021
_chemical_absolute_configuration ad
_chemical_formula_moiety 'C38 H44 O9, 2(C H4 O)'
_chemical_formula_sum 'C40 H52 O11'
_chemical_formula_weight 708.81
_space_group_crystal_system hexagonal
_space_group_IT_number 169
_space_group_name_Hall 'P 61'
_space_group_name_H-M_alt 'P 61'
_atom_sites_solution_hydrogens mixed
_atom_sites_solution_primary dual
_audit_creation_date 2020-11-07
_audit_creation_method
;
Olex2 1.2
(compiled 2018.05.29 svn.r3508 for OlexSys, GUI svn.r5506)
;
_cell_angle_alpha 90
_cell_angle_beta 90
_cell_angle_gamma 120
_cell_formula_units_Z 6
_cell_length_a 10.56998(5)
_cell_length_b 10.56998(5)
_cell_length_c 56.6723(3)
_cell_measurement_reflns_used 44644
_cell_measurement_temperature 293(2)
_cell_measurement_theta_max 73.7630
_cell_measurement_theta_min 3.9580
_cell_volume 5483.40(5)
_computing_cell_refinement 'CrysAlisPro 1.171.39.46 (Rigaku OD, 2018)'
_computing_data_collection 'CrysAlisPro 1.171.39.46 (Rigaku OD, 2018)'
_computing_data_reduction 'CrysAlisPro 1.171.39.46 (Rigaku OD, 2018)'
_computing_molecular_graphics 'Olex2 (Dolomanov et al., 2009)'
_computing_publication_material 'Olex2 (Dolomanov et al., 2009)'
_computing_structure_refinement 'ShelXL (Sheldrick, 2015)'
_computing_structure_solution 'ShelXT (Sheldrick, 2015)'
_diffrn_ambient_temperature 294.15
_diffrn_detector Pilatus
_diffrn_measured_fraction_theta_full 1.000
_diffrn_measured_fraction_theta_max 0.999
_diffrn_measurement_details
;
List of Runs (angles in degrees, time in seconds):

  # Type    Start    End  Width  t~exp~   \w     \q     \k     \f   Frames
--------------------------------------------------------------------------
  1  \w    -48.00 -23.00   0.50    0.50    --    5.00 -52.00 117.00   50
  2  \w     64.00  90.00   0.50    0.50    --    5.00  16.00   5.00   52
  3  \w    -35.00  51.00   0.50    0.50    --  -38.60  16.00   5.00  172
  4  \w   -108.00 -15.00   0.50    0.50    --  -38.60 -52.00 117.00  186
  5  \w    -98.00 -72.00   0.50    1.00    -- -110.00  26.00 -67.00   52
  6  \w   -153.00-127.00   0.50    1.00    -- -110.00 -26.00 129.00   52
  7  \w   -194.00-150.00   0.50    1.00    -- -110.00 -16.00-165.00   88
  8  \w   -118.00 -86.00   0.50    1.00    -- -110.00 -52.00 117.00   64
  9  \w   -134.00 -99.00   0.50    1.00    -- -110.00  26.00 -67.00   70
 10  \w    -92.00 -66.00   0.50    1.00    -- -110.00  16.00   5.00   52
 11  \w   -187.00-148.00   0.50    1.00    -- -110.00 -52.00 117.00   78
 12  \w   -135.00-102.00   0.50    1.00    -- -110.00 -16.00-165.00   66
 13  \w    -79.00 -53.00   0.50    1.00    -- -110.00  52.00 -96.00   52
 14  \w     13.00  38.00   0.50    0.50    --    5.00  52.00 -96.00   50
 15  \w    -24.00   2.00   0.50    0.50    --    5.00 -26.00 129.00   52
 16  \w     40.00  71.00   0.50    0.50    --    5.00  38.00 120.00   62
 17  \w     13.00  38.00   0.50    0.50    --    5.00  26.00 -67.00   50
 18  \w   -128.00 -14.00   0.50    0.50    --  -38.60 -67.00 -52.91  228
 19  \w   -116.00 -90.00   0.50    1.00    -- -110.00 -56.00   1.51   52
 20  \w   -116.00 -87.00   0.50    1.00    -- -110.00 -43.00 -40.99   58
 21  \w   -192.00-150.00   0.50    1.00    -- -110.00 -56.00   1.51   84
 22  \w   -194.00-168.00   0.50    1.00    -- -110.00 -43.00 -40.99   52
 23  \w   -116.00 -90.00   0.50    1.00    -- -110.00 -58.00  23.50   52
 24  \w   -151.00 -88.00   0.50    1.00    -- -110.00 -57.00 -60.00  126
 25  \w   -199.00-153.00   0.50    1.00    -- -110.00 -26.00 145.68   92
 26  \w   -134.00 -99.00   0.50    1.00    -- -110.00  38.00 -90.00   70
 27  \w   -181.00-111.00   0.50    1.00    -- -110.00 -72.00  60.00  140
 28  \w   -112.00 -86.00   0.50    1.00    -- -110.00 -72.00 -60.00   52
 29  \w   -123.00 -90.00   0.50    1.00    -- -110.00 -53.00 -82.11   66
 30  \w   -193.00-153.00   0.50    1.00    -- -110.00 -53.00 -82.11   80
 31  \w   -199.00-174.00   0.50    1.00    -- -110.00 -58.00  23.50   50
 32  \w   -134.00 -21.00   0.50    1.00    -- -110.00  72.00 -60.00  226
 33  \w   -182.00-129.00   0.50    1.00    -- -110.00 -60.00  -9.43  106
 34  \w   -186.00-161.00   0.50    1.00    -- -110.00 -27.00 120.12   50
 35  \w   -129.00 -88.00   0.50    1.00    -- -110.00 -27.00 120.12   82
 36  \w   -170.00-144.00   0.50    1.00    -- -110.00 -34.00 -77.65   52
 37  \w   -170.00-144.00   0.50    1.00    -- -110.00 -72.00-135.72   52
 38  \w   -133.00 -86.00   0.50    1.00    -- -110.00 -72.00-135.72   94
 39  \w   -198.00-149.00   0.50    1.00    -- -110.00 -38.00  30.00   98
 40  \w   -122.00 -92.00   0.50    1.00    -- -110.00 -55.00 -39.10   60
 41  \w    -74.00 -41.00   0.50    1.00    -- -110.00  38.00 -90.00   66
 42  \w   -181.00-152.00   0.50    1.00    -- -110.00 -44.00  58.25   58
 43  \w   -125.00 -99.00   0.50    1.00    -- -110.00 -44.00  58.25   52
 44  \w   -185.00-159.00   0.50    1.00    -- -110.00 -55.00 -39.10   52
 45  \w   -154.00 -86.00   0.50    1.00    -- -110.00 -19.00 150.00  136
 46  \w   -168.00 -87.00   0.50    1.00    -- -110.00 -72.00 -30.00  162
 47  \w   -134.00 -70.00   0.50    1.00    -- -110.00  57.00 -60.00  128
 48  \w    -66.00 -21.00   0.50    1.00    -- -110.00  57.00 -60.00   90
 49  \w   -196.00-144.00   0.50    1.00    -- -110.00 -19.00-120.00  104
 50  \w   -126.00-100.00   0.50    1.00    -- -110.00 -19.00-120.00   52
 51  \w   -116.00 -91.00   0.50    1.00    -- -110.00 -57.00 -30.00   50
 52  \w   -164.00-120.00   0.50    1.00    -- -110.00 -53.00  96.60   88
 53  \w   -127.00 -86.00   0.50    1.00    -- -110.00 -35.00  -7.87   82
 54  \w   -158.00 -86.00   0.50    1.00    -- -110.00 -48.00  30.95  144
 55  \w   -174.00-148.00   0.50    1.00    -- -110.00 -57.00 -97.50   52
 56  \w   -119.00 -86.00   0.50    1.00    -- -110.00 -57.00 -97.50   66
 57  \w    -81.00 -55.00   0.50    1.00    -- -110.00  49.00-139.23   52
 58  \w   -166.00-140.00   0.50    1.00    -- -110.00 -18.00  70.82   52
 59  \w   -139.00-113.00   0.50    1.00    -- -110.00 -18.00  70.82   52
 60  \w   -108.00 -21.00   0.50    1.00    -- -110.00  72.00-180.00  174
 61  \w   -160.00-116.00   0.50    1.00    -- -110.00   0.00 -30.00   88
 62  \w    -69.00 -21.00   0.50    1.00    -- -110.00   0.00 -30.00   96
 63  \w    -94.00 -68.00   0.50    1.00    -- -110.00  57.00 -90.00   52
 64  \w   -133.00 -96.00   0.50    1.00    -- -110.00  38.00 150.00   74
 65  \w   -147.00-121.00   0.50    1.00    -- -110.00 -38.00 -30.00   52
 66  \w   -114.00 -86.00   0.50    1.00    -- -110.00 -38.00 -30.00   56
 67  \w   -112.00 -86.00   0.50    1.00    -- -110.00 -38.00 150.00   52
 68  \w   -193.00-141.00   0.50    1.00    -- -110.00 -72.00 -60.00  104
;
_diffrn_measurement_device 'four-circle diffractometer'
_diffrn_measurement_device_type 'Rigaku Xtalab P200'
_diffrn_measurement_method '\w scans'
_diffrn_orient_matrix_type 'CrysAlisPro convention (1999,Acta A55,543-557)'
_diffrn_orient_matrix_UB_11 0.1422479000
_diffrn_orient_matrix_UB_12 -0.0059879000
_diffrn_orient_matrix_UB_13 -0.0020842000
_diffrn_orient_matrix_UB_21 0.0081579000
_diffrn_orient_matrix_UB_22 0.0359159000
_diffrn_orient_matrix_UB_23 -0.0264987000
_diffrn_orient_matrix_UB_31 0.0895686000
_diffrn_orient_matrix_UB_32 0.1642695000
_diffrn_orient_matrix_UB_33 0.0057137000
_diffrn_radiation_monochromator mirror
_diffrn_radiation_probe x-ray
_diffrn_radiation_type CuK\a
_diffrn_radiation_wavelength 1.54184
_diffrn_reflns_av_R_equivalents 0.0286
_diffrn_reflns_av_unetI/netI 0.0159
_diffrn_reflns_Laue_measured_fraction_full 1.000
_diffrn_reflns_Laue_measured_fraction_max 0.999
_diffrn_reflns_limit_h_max 13
_diffrn_reflns_limit_h_min -13
_diffrn_reflns_limit_k_max 13
_diffrn_reflns_limit_k_min -12
_diffrn_reflns_limit_l_max 70
_diffrn_reflns_limit_l_min -70
_diffrn_reflns_number 74284
_diffrn_reflns_point_group_measured_fraction_full 0.997
_diffrn_reflns_point_group_measured_fraction_max 0.996
_diffrn_reflns_theta_full 67.684
_diffrn_reflns_theta_max 74.107
_diffrn_reflns_theta_min 4.682
_diffrn_source 'rotating anode'
_diffrn_source_type 'Rigaku (Cu) X-ray Source'
_exptl_absorpt_coefficient_mu 0.763
_exptl_absorpt_correction_T_max 1.00000
_exptl_absorpt_correction_T_min 0.57193
_exptl_absorpt_correction_type multi-scan
_exptl_absorpt_process_details 'CrysAlisPro 1.171.39.46 (Rigaku Oxford Diffraction, 2018)'
_exptl_crystal_colour colourless
_exptl_crystal_colour_primary colourless
_exptl_crystal_density_diffrn 1.288
_exptl_crystal_description block
_exptl_crystal_F_000 2280
_exptl_crystal_size_max 0.2
_exptl_crystal_size_mid 0.19
_exptl_crystal_size_min 0.18
_refine_diff_density_max 0.264
_refine_diff_density_min -0.224
_refine_diff_density_rms 0.028
_refine_ls_abs_structure_details
;
 Flack x determined using 3503 quotients [(I+)-(I-)]/[(I+)+(I-)]
 (Parsons, Flack and Wagner, Acta Cryst. B69 (2013) 249-259).
;
_refine_ls_abs_structure_Flack 0.05(3)
_refine_ls_extinction_coef 0.00089(14)
_refine_ls_extinction_expression Fc^*^=kFc[1+0.001xFc^2^\l^3^/sin(2\q)]^-1/4^
_refine_ls_extinction_method 'SHELXL-2018/3 (Sheldrick 2018)'
_refine_ls_goodness_of_fit_ref 1.053
_refine_ls_hydrogen_treatment mixed
_refine_ls_matrix_type full
_refine_ls_number_parameters 502
_refine_ls_number_reflns 7391
_refine_ls_number_restraints 67
_refine_ls_restrained_S_all 1.058
_refine_ls_R_factor_all 0.0363
_refine_ls_R_factor_gt 0.0361
_refine_ls_shift/su_max 0.001
_refine_ls_shift/su_mean 0.000
_refine_ls_structure_factor_coef Fsqd
_refine_ls_weighting_details 'w=1/[\s^2^(Fo^2^)+(0.0604P)^2^+0.6318P] where P=(Fo^2^+2Fc^2^)/3'
_refine_ls_weighting_scheme calc
_refine_ls_wR_factor_gt 0.1023
_refine_ls_wR_factor_ref 0.1025
_reflns_Friedel_coverage 0.973
_reflns_Friedel_fraction_full 0.993
_reflns_Friedel_fraction_max 0.993
_reflns_number_gt 7342
_reflns_number_total 7391
_reflns_threshold_expression 'I > 2\s(I)'
_cod_data_source_file np1c00068_si_002.cif
_cod_data_source_block p20201104d
_cod_original_cell_volume 5483.40(6)
_cod_database_code 1562339
_shelx_shelxl_version_number 2018/3
_shelx_space_group_comment
;
The symmetry employed for this shelxl refinement is uniquely defined
by the following loop, which should always be used as a source of
symmetry information in preference to the above space-group names.
They are only intended as comments.
;
_shelx_estimated_absorpt_t_max 0.875
_shelx_estimated_absorpt_t_min 0.862
_reflns_odcompleteness_completeness 99.01
_reflns_odcompleteness_iscentric 1
_reflns_odcompleteness_theta 74.33
_olex2_refinement_description
;
1. Fixed Uiso
 At 1.2 times of:
  All C(H) groups, All C(H,H) groups
 At 1.5 times of:
  All C(H,H,H) groups, All O(H) groups
2. Restrained distances
 C40-O11 = O11A-C40A
 1.45 with sigma of 0.01
 C27-HZ
 0.95 with sigma of 0.01
 H6AA-H7AA
 1.55 with sigma of 0.01
 C30-H6AA = C30-H7AA
 0.95 with sigma of 0.01
3. Uiso/Uaniso restraints and constraints
O11 \\sim C40 \\sim C40A \\sim O11A: within 1.7A with sigma of 0.01 and sigma
for terminal atoms of 0.02
Uanis(O11) \\sim Ueq, Uanis(C40A) \\sim Ueq, Uanis(C40) \\sim Ueq, Uanis(O11A)
\\sim Ueq: with sigma of 0.01 and sigma for terminal atoms of 0.02
4. Others
 Sof(C40A)=Sof(H40A)=Sof(H40B)=Sof(H40C)=Sof(O11A)=Sof(H11A)=1-FVAR(1)
 Sof(O11)=Sof(H1CA)=Sof(C40)=Sof(H2CA)=Sof(H3CA)=Sof(H4CA)=FVAR(1)
5.a Ternary CH refined with riding coordinates:
 C11(HI), C13(HJ), C23(HW), C34(H0BA)
5.b Secondary CH2 refined with riding coordinates:
 C8(HG,HH), C17(HQ,HR), C21(HS,HT), C22(HU,HV), C33(H8AA,H9AA), C38(H5BA,H6BA)
5.c Aromatic/amide H refined with riding coordinates:
 C1(HB), C2(HC), C3(HD), C4(HE), C5(HF), C25(HX), C26(HY), C35(H1BA)
5.d Idealised Me refined as rotating group:
 C15(HK,HL,HM), C16(HN,HO,HP), C28(H0AA,H1AA,H2AA), C29(H3AA,H4AA,H5AA),
 C37(H2BA,H3BA,H4BA), C39(H8BA,H9BA,H0CA), C40(H2CA,H3CA,H4CA), C40A(H40A,H40B,
 H40C)
5.e Idealised tetrahedral OH refined as rotating group:
 O8(H), O9(HA), O10(H7BA), O11(H1CA), O11A(H11A)
;
_olex2_submission_special_instructions 'No special instructions were received'
_oxdiff_exptl_absorpt_empirical_details
;
Empirical correction (ABSPACK) includes:
- Absorption correction using spherical harmonics
- Frame scaling
;
_oxdiff_exptl_absorpt_empirical_full_max 1.670
_oxdiff_exptl_absorpt_empirical_full_min 0.738

loop_
_space_group_symop_operation_xyz
'x, y, z'
'-y, x-y, z+1/3'
'-x+y, -x, z+2/3'
'-x, -y, z+1/2'
'y, -x+y, z+5/6'
'x-y, x, z+1/6'

loop_
_atom_site_label
_atom_site_type_symbol
_atom_site_fract_x
_atom_site_fract_y
_atom_site_fract_z
_atom_site_U_iso_or_equiv
_atom_site_adp_type
_atom_site_occupancy
_atom_site_site_symmetry_order
_atom_site_calc_flag
_atom_site_refinement_flags_posn
_atom_site_refinement_flags_adp
_atom_site_refinement_flags_occupancy
_atom_site_disorder_assembly
_atom_site_disorder_group
O1 O 1.1211(2) -0.3784(2) 0.49656(4) 0.0648(5) Uani 1 1 d . . . . .
O2 O 0.84466(19) -0.41105(18) 0.50828(3) 0.0518(4) Uani 1 1 d . . . . .
O3 O 0.98138(18) -0.17592(19) 0.49677(3) 0.0498(4) Uani 1 1 d . . . . .
O4 O 1.1719(2) -0.1061(2) 0.52152(5) 0.0701(6) Uani 1 1 d . . . . .
O5 O 0.7142(4) 0.0530(3) 0.55129(4) 0.0928(9) Uani 1 1 d . . . . .
O6 O 0.7273(2) 0.5034(2) 0.43653(5) 0.0702(6) Uani 1 1 d . . . . .
O7 O 0.4968(2) 0.3562(3) 0.44715(6) 0.0882(8) Uani 1 1 d . . . . .
O8 O 0.6175(2) 0.1720(2) 0.42499(4) 0.0650(5) Uani 1 1 d . . . . .
H H 0.531812 0.108021 0.426493 0.098 Uiso 1 1 calc GR . . . .
O9 O 1.3133(2) 0.9676(2) 0.42808(5) 0.0741(6) Uani 1 1 d . . . . .
HA H 1.256083 0.997934 0.426408 0.111 Uiso 1 1 calc GR . . . .
C1 C 1.2013(3) -0.5888(3) 0.49758(6) 0.0602(6) Uani 1 1 d . . . . .
HB H 1.216539 -0.535322 0.483799 0.072 Uiso 1 1 calc R . . . .
C2 C 1.2408(3) -0.6955(4) 0.49865(7) 0.0725(9) Uani 1 1 d . . . . .
HC H 1.282672 -0.713198 0.485545 0.087 Uiso 1 1 calc R . . . .
C3 C 1.2191(5) -0.7737(4) 0.51853(10) 0.0919(12) Uani 1 1 d . . . . .
HD H 1.247064 -0.844166 0.519164 0.110 Uiso 1 1 calc R . . . .
C4 C 1.1566(6) -0.7498(6) 0.53758(10) 0.1071(15) Uani 1 1 d . . . . .
HE H 1.139952 -0.805937 0.551096 0.129 Uiso 1 1 calc R . . . .
C5 C 1.1167(5) -0.6421(5) 0.53723(7) 0.0836(10) Uani 1 1 d . . . . .
HF H 1.075671 -0.624820 0.550487 0.100 Uiso 1 1 calc R . . . .
C6 C 1.1393(3) -0.5621(3) 0.51695(5) 0.0510(5) Uani 1 1 d . . . . .
C7 C 1.0936(3) -0.4498(3) 0.51436(5) 0.0486(5) Uani 1 1 d . . . . .
C8 C 1.0125(3) -0.4276(3) 0.53453(5) 0.0573(6) Uani 1 1 d . . . . .
HG H 1.080017 -0.378867 0.547420 0.069 Uiso 1 1 calc R . . . .
HH H 0.937035 -0.522235 0.540191 0.069 Uiso 1 1 calc R . . . .
C9 C 0.9426(3) -0.3376(3) 0.52736(4) 0.0478(5) Uani 1 1 d . . . . .
C10 C 1.0505(3) -0.1943(3) 0.51545(5) 0.0479(5) Uani 1 1 d . . . . .
C11 C 0.8350(3) -0.2972(3) 0.49671(4) 0.0476(5) Uani 1 1 d . . . . .
HI H 0.800027 -0.325658 0.480489 0.057 Uiso 1 1 calc R . . . .
C12 C 0.7304(2) -0.2634(2) 0.51069(5) 0.0470(5) Uani 1 1 d . . . . .
C13 C 0.8005(3) -0.2128(3) 0.53536(4) 0.0494(5) Uani 1 1 d . . . . .
HJ H 0.888821 -0.118531 0.532473 0.059 Uiso 1 1 calc R . . . .
C14 C 0.8577(3) -0.3081(3) 0.54727(5) 0.0592(6) Uani 1 1 d . . . . .
C15 C 0.9616(5) -0.2212(5) 0.56734(6) 0.0872(12) Uani 1 1 d . . . . .
HK H 0.909946 -0.198140 0.578932 0.131 Uiso 1 1 calc GR . . . .
HL H 1.041318 -0.132379 0.561186 0.131 Uiso 1 1 calc GR . . . .
HM H 0.998716 -0.278343 0.574499 0.131 Uiso 1 1 calc GR . . . .
C16 C 0.7335(5) -0.4552(5) 0.55659(8) 0.0929(13) Uani 1 1 d . . . . .
HN H 0.773698 -0.499470 0.566622 0.139 Uiso 1 1 calc GR . . . .
HO H 0.684007 -0.518849 0.543540 0.139 Uiso 1 1 calc GR . . . .
HP H 0.665490 -0.438797 0.565421 0.139 Uiso 1 1 calc GR . . . .
C17 C 0.7054(4) -0.1755(4) 0.55113(5) 0.0679(7) Uani 1 1 d . . . . .
HQ H 0.609597 -0.261223 0.553088 0.082 Uiso 1 1 calc R . . . .
HR H 0.749931 -0.145130 0.566584 0.082 Uiso 1 1 calc R . . . .
C18 C 0.6905(3) -0.0537(3) 0.53987(5) 0.0576(6) Uani 1 1 d . . . . .
C19 C 0.6430(2) -0.0694(3) 0.51415(5) 0.0471(5) Uani 1 1 d . . . . .
C20 C 0.6756(2) 0.0756(2) 0.50328(4) 0.0459(5) Uani 1 1 d . . . . .
C21 C 0.5983(3) 0.1580(3) 0.51141(5) 0.0586(6) Uani 1 1 d . . . . .
HS H 0.498072 0.089925 0.515825 0.070 Uiso 1 1 calc R . . . .
HT H 0.648296 0.219482 0.524880 0.070 Uiso 1 1 calc R . . . .
C22 C 0.6033(3) 0.2509(3) 0.49037(5) 0.0573(6) Uani 1 1 d . . . . .
HU H 0.690586 0.346422 0.490942 0.069 Uiso 1 1 calc R . . . .
HV H 0.518425 0.263458 0.490359 0.069 Uiso 1 1 calc R . . . .
C23 C 0.6041(2) 0.1665(2) 0.46818(5) 0.0469(5) Uani 1 1 d . . . . .
HW H 0.502487 0.092518 0.464868 0.056 Uiso 1 1 calc R . . . .
C24 C 0.6821(2) 0.0864(2) 0.47630(4) 0.0440(5) Uani 1 1 d . . . . .
C25 C 0.6649(3) -0.0433(3) 0.46336(4) 0.0508(5) Uani 1 1 d . . . . .
HX H 0.641775 -0.052987 0.447383 0.061 Uiso 1 1 calc R . . . .
C26 C 0.6818(3) -0.1462(3) 0.47401(5) 0.0544(6) Uani 1 1 d . . . . .
HY H 0.665349 -0.228536 0.465570 0.065 Uiso 1 1 calc R . . . .
C27 C 0.7272(2) -0.1313(2) 0.49949(4) 0.0441(5) Uani 1 1 d D . . . .
HZ H 0.8252(18) -0.054(3) 0.4995(6) 0.053 Uiso 1 1 d DR . . . .
C28 C 0.5810(3) -0.4044(3) 0.50989(8) 0.0753(9) Uani 1 1 d . . . . .
H0AA H 0.595032 -0.487381 0.509553 0.113 Uiso 1 1 calc GR . . . .
H1AA H 0.529149 -0.404351 0.495985 0.113 Uiso 1 1 calc GR . . . .
H2AA H 0.525474 -0.409603 0.523633 0.113 Uiso 1 1 calc GR . . . .
C29 C 0.4753(3) -0.1729(3) 0.51399(7) 0.0656(7) Uani 1 1 d . . . . .
H3AA H 0.429839 -0.132700 0.523753 0.098 Uiso 1 1 calc GR . . . .
H4AA H 0.452724 -0.266839 0.519975 0.098 Uiso 1 1 calc GR . . . .
H5AA H 0.439428 -0.183212 0.498133 0.098 Uiso 1 1 calc GR . . . .
C30 C 0.8185(2) 0.1737(3) 0.49140(5) 0.0489(5) Uani 1 1 d D . . . .
H6AA H 0.894(3) 0.149(3) 0.4911(6) 0.059 Uiso 1 1 d DR . . . .
H7AA H 0.861(3) 0.2757(16) 0.4936(6) 0.059 Uiso 1 1 d DR . . . .
C31 C 0.6165(3) 0.3737(3) 0.44351(6) 0.0629(7) Uani 1 1 d . . . . .
C32 C 0.6650(3) 0.2595(3) 0.44591(5) 0.0530(5) Uani 1 1 d . . . . .
C33 C 0.8310(3) 0.3562(3) 0.44462(6) 0.0612(7) Uani 1 1 d . . . . .
H8AA H 0.872667 0.381172 0.460332 0.073 Uiso 1 1 calc R . . . .
H9AA H 0.873771 0.306410 0.436320 0.073 Uiso 1 1 calc R . . . .
C34 C 0.8591(3) 0.4927(3) 0.43129(5) 0.0579(6) Uani 1 1 d . . . . .
H0BA H 0.866420 0.480009 0.414311 0.069 Uiso 1 1 calc R . . . .
C35 C 0.9909(3) 0.6271(3) 0.43982(5) 0.0564(6) Uani 1 1 d . . . . .
H1BA H 0.990554 0.651937 0.455549 0.068 Uiso 1 1 calc R . . . .
C36 C 1.1087(3) 0.7149(3) 0.42739(5) 0.0519(5) Uani 1 1 d . . . . .
C37 C 1.1249(4) 0.7028(4) 0.40132(5) 0.0689(7) Uani 1 1 d . . . . .
H2BA H 1.030645 0.660213 0.393933 0.103 Uiso 1 1 calc GR . . . .
H3BA H 1.167090 0.642166 0.398470 0.103 Uiso 1 1 calc GR . . . .
H4BA H 1.187295 0.798269 0.394859 0.103 Uiso 1 1 calc GR . . . .
C38 C 1.2423(3) 0.8313(3) 0.43997(6) 0.0684(7) Uani 1 1 d . . . . .
H5BA H 1.213878 0.845792 0.455567 0.082 Uiso 1 1 calc R . . . .
H6BA H 1.311236 0.796883 0.441969 0.082 Uiso 1 1 calc R . . . .
O10 O 1.1435(6) 1.0910(5) 0.43001(12) 0.158(2) Uani 1 1 d . . . . .
H7BA H 1.172491 1.177238 0.427107 0.237 Uiso 1 1 calc GR . . . .
C39 C 1.0463(8) 1.0467(10) 0.44792(12) 0.146(3) Uani 1 1 d . . . . .
H8BA H 0.968602 0.949042 0.444925 0.219 Uiso 1 1 calc GR . . . .
H9BA H 1.006988 1.110973 0.449169 0.219 Uiso 1 1 calc GR . . . .
H0CA H 1.094346 1.048664 0.462409 0.219 Uiso 1 1 calc GR . . . .
O11 O 0.8900(10) 0.2844(13) 0.58328(16) 0.146(4) Uani 0.557(12) 1 d D U P A 1
H1CA H 0.856859 0.205696 0.576468 0.219 Uiso 0.557(12) 1 calc GR . P A 1
C40 C 0.790(2) 0.275(3) 0.6009(4) 0.136(7) Uani 0.557(12) 1 d D U P A 1
H2CA H 0.699539 0.254523 0.593533 0.204 Uiso 0.557(12) 1 calc GR . P A 1
H3CA H 0.830070 0.366088 0.609221 0.204 Uiso 0.557(12) 1 calc GR . P A 1
H4CA H 0.771770 0.198138 0.611738 0.204 Uiso 0.557(12) 1 calc GR . P A 1
C40A C 0.8079(17) 0.2966(19) 0.5970(3) 0.086(3) Uani 0.443(12) 1 d D U P A 2
H40A H 0.776467 0.314149 0.582035 0.129 Uiso 0.443(12) 1 calc GR . P A 2
H40B H 0.898719 0.380809 0.601380 0.129 Uiso 0.443(12) 1 calc GR . P A 2
H40C H 0.735426 0.278110 0.608735 0.129 Uiso 0.443(12) 1 calc GR . P A 2
O11A O 0.8273(12) 0.1749(12) 0.59507(19) 0.120(4) Uani 0.443(12) 1 d D U P A 2
H11A H 0.756038 0.107964 0.588530 0.180 Uiso 0.443(12) 1 calc GR . P A 2

loop_
_atom_site_aniso_label
_atom_site_aniso_U_11
_atom_site_aniso_U_22
_atom_site_aniso_U_33
_atom_site_aniso_U_23
_atom_site_aniso_U_13
_atom_site_aniso_U_12
O1 0.0729(12) 0.0724(12) 0.0693(11) 0.0164(10) 0.0108(9) 0.0515(11)
O2 0.0462(8) 0.0394(8) 0.0736(11) -0.0110(7) -0.0088(7) 0.0244(7)
O3 0.0468(8) 0.0519(9) 0.0593(9) 0.0039(7) 0.0063(7) 0.0313(7)
O4 0.0430(9) 0.0472(10) 0.1177(17) -0.0082(10) -0.0148(10) 0.0207(8)
O5 0.144(2) 0.1052(19) 0.0709(13) -0.0346(13) -0.0253(14) 0.0934(19)
O6 0.0556(11) 0.0540(10) 0.1037(16) 0.0163(10) 0.0076(10) 0.0295(9)
O7 0.0549(12) 0.0852(16) 0.140(2) 0.0270(15) 0.0147(13) 0.0469(12)
O8 0.0550(11) 0.0633(12) 0.0670(11) -0.0050(9) 0.0047(9) 0.0222(9)
O9 0.0536(11) 0.0499(10) 0.0968(16) 0.0002(10) -0.0017(10) 0.0093(9)
C1 0.0487(13) 0.0581(15) 0.0790(17) -0.0075(13) -0.0057(12) 0.0305(12)
C2 0.0525(14) 0.0593(16) 0.113(3) -0.0191(17) -0.0091(15) 0.0337(13)
C3 0.086(2) 0.0608(18) 0.152(4) 0.001(2) -0.004(2) 0.0534(18)
C4 0.138(4) 0.097(3) 0.124(4) 0.028(3) 0.001(3) 0.088(3)
C5 0.109(3) 0.088(2) 0.085(2) 0.0166(18) 0.005(2) 0.073(2)
C6 0.0412(11) 0.0429(11) 0.0709(15) -0.0047(10) -0.0115(10) 0.0225(9)
C7 0.0427(11) 0.0447(11) 0.0611(13) -0.0013(10) -0.0069(9) 0.0240(10)
C8 0.0678(16) 0.0574(14) 0.0615(14) 0.0037(11) 0.0003(12) 0.0423(13)
C9 0.0479(11) 0.0423(11) 0.0568(12) -0.0020(9) -0.0009(9) 0.0253(9)
C10 0.0424(11) 0.0423(11) 0.0647(13) -0.0038(10) -0.0020(9) 0.0254(10)
C11 0.0486(12) 0.0474(11) 0.0557(12) -0.0142(9) -0.0087(9) 0.0307(10)
C12 0.0352(10) 0.0391(10) 0.0679(14) -0.0100(10) -0.0031(9) 0.0195(9)
C13 0.0524(12) 0.0498(12) 0.0518(12) -0.0005(9) 0.0074(10) 0.0301(11)
C14 0.0715(17) 0.0625(15) 0.0592(14) 0.0067(11) 0.0111(12) 0.0452(14)
C15 0.132(3) 0.118(3) 0.0567(15) -0.0144(17) -0.0174(18) 0.096(3)
C16 0.109(3) 0.090(2) 0.103(3) 0.045(2) 0.052(2) 0.066(2)
C17 0.0804(19) 0.083(2) 0.0612(15) 0.0058(14) 0.0195(14) 0.0563(17)
C18 0.0575(14) 0.0668(15) 0.0623(14) -0.0077(12) 0.0085(11) 0.0413(13)
C19 0.0374(10) 0.0445(11) 0.0628(13) -0.0103(10) 0.0006(9) 0.0231(9)
C20 0.0394(10) 0.0421(11) 0.0589(12) -0.0149(9) -0.0039(9) 0.0223(9)
C21 0.0635(15) 0.0564(14) 0.0687(15) -0.0144(12) 0.0024(12) 0.0394(12)
C22 0.0557(13) 0.0482(13) 0.0782(17) -0.0147(12) -0.0021(12) 0.0336(11)
C23 0.0328(9) 0.0413(10) 0.0673(13) -0.0100(10) -0.0027(9) 0.0191(8)
C24 0.0316(9) 0.0408(10) 0.0592(12) -0.0109(9) -0.0034(8) 0.0179(8)
C25 0.0485(12) 0.0569(13) 0.0564(12) -0.0195(10) -0.0116(10) 0.0333(11)
C26 0.0585(14) 0.0565(13) 0.0639(14) -0.0253(11) -0.0158(11) 0.0406(12)
C27 0.0358(10) 0.0423(11) 0.0577(12) -0.0131(9) -0.0040(8) 0.0221(9)
C28 0.0430(13) 0.0422(13) 0.137(3) -0.0108(16) -0.0034(16) 0.0191(11)
C29 0.0390(12) 0.0543(14) 0.106(2) -0.0036(14) 0.0077(13) 0.0250(11)
C30 0.0350(10) 0.0404(11) 0.0678(13) -0.0114(9) -0.0078(9) 0.0162(9)
C31 0.0478(13) 0.0567(15) 0.0886(19) 0.0093(13) 0.0043(13) 0.0295(12)
C32 0.0388(11) 0.0444(12) 0.0737(15) -0.0045(10) 0.0022(10) 0.0191(9)
C33 0.0391(12) 0.0471(13) 0.097(2) 0.0043(13) 0.0071(12) 0.0210(10)
C34 0.0454(13) 0.0505(13) 0.0706(16) 0.0000(11) 0.0038(11) 0.0186(11)
C35 0.0554(13) 0.0471(12) 0.0578(13) -0.0018(10) 0.0044(11) 0.0191(11)
C36 0.0514(13) 0.0434(12) 0.0558(12) -0.0008(10) -0.0020(10) 0.0198(10)
C37 0.0668(17) 0.0621(16) 0.0600(15) 0.0028(13) 0.0055(13) 0.0188(14)
C38 0.0593(16) 0.0528(15) 0.0745(17) -0.0015(13) -0.0110(13) 0.0140(12)
O10 0.140(3) 0.108(3) 0.233(6) 0.019(3) 0.077(4) 0.067(3)
C39 0.124(5) 0.184(7) 0.114(4) -0.041(4) 0.002(4) 0.066(5)
O11 0.126(6) 0.180(8) 0.125(6) 0.015(5) 0.037(4) 0.071(6)
C40 0.122(10) 0.131(9) 0.127(11) 0.013(7) 0.016(7) 0.042(7)
C40A 0.064(5) 0.132(9) 0.076(5) 0.003(6) -0.004(4) 0.059(6)
O11A 0.119(7) 0.137(7) 0.116(6) 0.003(5) -0.027(5) 0.072(6)

loop_
_atom_type_symbol
_atom_type_description
_atom_type_scat_dispersion_real
_atom_type_scat_dispersion_imag
_atom_type_scat_source
C C 0.0181 0.0091 'International Tables Vol C Tables 4.2.6.8 and 6.1.1.4'
H H 0.0000 0.0000 'International Tables Vol C Tables 4.2.6.8 and 6.1.1.4'
O O 0.0492 0.0322 'International Tables Vol C Tables 4.2.6.8 and 6.1.1.4'

loop_
_geom_angle_atom_site_label_1
_geom_angle_atom_site_label_2
_geom_angle_atom_site_label_3
_geom_angle
_geom_angle_site_symmetry_1
_geom_angle_site_symmetry_3
_geom_angle_publ_flag
C11 O2 C9 103.26(17) . . ?
C10 O3 C11 107.02(19) . . ?
C31 O6 C34 110.7(2) . . ?
C32 O8 H 109.5 . . ?
C38 O9 HA 109.5 . . ?
C2 C1 HB 120.0 . . ?
C6 C1 HB 120.0 . . ?
C6 C1 C2 120.0(3) . . ?
C1 C2 HC 119.8 . . ?
C3 C2 C1 120.5(3) . . ?
C3 C2 HC 119.8 . . ?
C2 C3 HD 119.9 . . ?
C2 C3 C4 120.2(3) . . ?
C4 C3 HD 119.9 . . ?
C3 C4 HE 119.5 . . ?
C3 C4 C5 120.9(4) . . ?
C5 C4 HE 119.5 . . ?
C4 C5 HF 120.6 . . ?
C6 C5 C4 118.8(4) . . ?
C6 C5 HF 120.6 . . ?
C1 C6 C7 117.4(2) . . ?
C5 C6 C1 119.6(3) . . ?
C5 C6 C7 123.0(3) . . ?
O1 C7 C6 120.4(2) . . ?
O1 C7 C8 120.9(2) . . ?
C6 C7 C8 118.7(2) . . ?
C7 C8 HG 109.1 . . ?
C7 C8 HH 109.1 . . ?
C7 C8 C9 112.6(2) . . ?
HG C8 HH 107.8 . . ?
C9 C8 HG 109.1 . . ?
C9 C8 HH 109.1 . . ?
O2 C9 C8 108.0(2) . . ?
O2 C9 C10 100.6(2) . . ?
O2 C9 C14 108.8(2) . . ?
C8 C9 C10 112.6(2) . . ?
C8 C9 C14 115.9(2) . . ?
C10 C9 C14 109.8(2) . . ?
O3 C10 C9 107.4(2) . . ?
O4 C10 O3 123.9(2) . . ?
O4 C10 C9 128.6(3) . . ?
O2 C11 O3 104.71(17) . . ?
O2 C11 HI 110.5 . . ?
O2 C11 C12 108.9(2) . . ?
O3 C11 HI 110.5 . . ?
O3 C11 C12 111.71(17) . . ?
C12 C11 HI 110.5 . . ?
C11 C12 C13 105.63(17) . . ?
C11 C12 C27 109.9(2) . . ?
C13 C12 C27 106.35(18) . . ?
C28 C12 C11 105.5(2) . . ?
C28 C12 C13 116.4(3) . . ?
C28 C12 C27 112.8(2) . . ?
C12 C13 HJ 104.4 . . ?
C12 C13 C14 116.1(2) . . ?
C14 C13 HJ 104.4 . . ?
C17 C13 C12 110.6(2) . . ?
C17 C13 HJ 104.4 . . ?
C17 C13 C14 115.3(2) . . ?
C13 C14 C9 105.2(2) . . ?
C15 C14 C9 110.2(3) . . ?
C15 C14 C13 109.1(2) . . ?
C15 C14 C16 110.2(3) . . ?
C16 C14 C9 109.2(2) . . ?
C16 C14 C13 112.9(3) . . ?
C14 C15 HK 109.5 . . ?
C14 C15 HL 109.5 . . ?
C14 C15 HM 109.5 . . ?
HK C15 HL 109.5 . . ?
HK C15 HM 109.5 . . ?
HL C15 HM 109.5 . . ?
C14 C16 HN 109.5 . . ?
C14 C16 HO 109.5 . . ?
C14 C16 HP 109.5 . . ?
HN C16 HO 109.5 . . ?
HN C16 HP 109.5 . . ?
HO C16 HP 109.5 . . ?
C13 C17 HQ 109.8 . . ?
C13 C17 HR 109.8 . . ?
HQ C17 HR 108.2 . . ?
C18 C17 C13 109.4(2) . . ?
C18 C17 HQ 109.8 . . ?
C18 C17 HR 109.8 . . ?
O5 C18 C17 120.3(3) . . ?
O5 C18 C19 121.0(3) . . ?
C17 C18 C19 118.6(2) . . ?
C18 C19 C27 109.00(19) . . ?
C18 C19 C29 106.3(2) . . ?
C20 C19 C18 112.4(2) . . ?
C20 C19 C27 108.3(2) . . ?
C20 C19 C29 108.2(2) . . ?
C29 C19 C27 112.8(2) . . ?
C19 C20 C21 122.3(2) . . ?
C19 C20 C24 117.26(18) . . ?
C24 C20 C21 105.9(2) . . ?
C30 C20 C19 121.40(19) . . ?
C30 C20 C21 112.4(2) . . ?
C30 C20 C24 60.50(15) . . ?
C20 C21 HS 110.6 . . ?
C20 C21 HT 110.6 . . ?
HS C21 HT 108.7 . . ?
C22 C21 C20 105.9(2) . . ?
C22 C21 HS 110.6 . . ?
C22 C21 HT 110.6 . . ?
C21 C22 HU 110.6 . . ?
C21 C22 HV 110.6 . . ?
C21 C22 C23 105.8(2) . . ?
HU C22 HV 108.7 . . ?
C23 C22 HU 110.6 . . ?
C23 C22 HV 110.6 . . ?
C22 C23 HW 107.2 . . ?
C24 C23 C22 103.7(2) . . ?
C24 C23 HW 107.2 . . ?
C24 C23 C32 115.88(19) . . ?
C32 C23 C22 115.0(2) . . ?
C32 C23 HW 107.2 . . ?
C23 C24 C20 109.11(18) . . ?
C23 C24 C30 116.40(19) . . ?
C25 C24 C20 116.4(2) . . ?
C25 C24 C23 121.04(19) . . ?
C25 C24 C30 118.54(18) . . ?
C30 C24 C20 58.62(16) . . ?
C24 C25 HX 119.1 . . ?
C26 C25 C24 121.7(2) . . ?
C26 C25 HX 119.1 . . ?
C25 C26 HY 119.5 . . ?
C25 C26 C27 121.0(2) . . ?
C27 C26 HY 119.5 . . ?
C12 C27 C19 115.4(2) . . ?
C12 C27 HZ 106(2) . . ?
C19 C27 HZ 104(2) . . ?
C26 C27 C12 116.61(19) . . ?
C26 C27 C19 109.43(19) . . ?
C26 C27 HZ 104(2) . . ?
C12 C28 H0AA 109.5 . . ?
C12 C28 H1AA 109.5 . . ?
C12 C28 H2AA 109.5 . . ?
H0AA C28 H1AA 109.5 . . ?
H0AA C28 H2AA 109.5 . . ?
H1AA C28 H2AA 109.5 . . ?
C19 C29 H3AA 109.5 . . ?
C19 C29 H4AA 109.5 . . ?
C19 C29 H5AA 109.5 . . ?
H3AA C29 H4AA 109.5 . . ?
H3AA C29 H5AA 109.5 . . ?
H4AA C29 H5AA 109.5 . . ?
C20 C30 C24 60.88(15) . . ?
C20 C30 H6AA 120.7(19) . . ?
C20 C30 H7AA 118.1(18) . . ?
C24 C30 H6AA 119.2(18) . . ?
C24 C30 H7AA 122.2(18) . . ?
H6AA C30 H7AA 109.0(18) . . ?
O6 C31 C32 111.4(2) . . ?
O7 C31 O6 121.4(3) . . ?
O7 C31 C32 127.2(3) . . ?
O8 C32 C23 111.7(2) . . ?
O8 C32 C31 106.7(2) . . ?
O8 C32 C33 107.9(2) . . ?
C23 C32 C31 112.3(2) . . ?
C33 C32 C23 116.3(2) . . ?
C33 C32 C31 101.1(2) . . ?
C32 C33 H8AA 110.6 . . ?
C32 C33 H9AA 110.6 . . ?
H8AA C33 H9AA 108.7 . . ?
C34 C33 C32 105.8(2) . . ?
C34 C33 H8AA 110.6 . . ?
C34 C33 H9AA 110.6 . . ?
O6 C34 C33 103.2(2) . . ?
O6 C34 H0BA 110.4 . . ?
O6 C34 C35 109.2(2) . . ?
C33 C34 H0BA 110.4 . . ?
C35 C34 C33 112.9(3) . . ?
C35 C34 H0BA 110.4 . . ?
C34 C35 H1BA 116.6 . . ?
C36 C35 C34 126.9(3) . . ?
C36 C35 H1BA 116.6 . . ?
C35 C36 C37 124.9(3) . . ?
C35 C36 C38 119.3(3) . . ?
C37 C36 C38 115.8(3) . . ?
C36 C37 H2BA 109.5 . . ?
C36 C37 H3BA 109.5 . . ?
C36 C37 H4BA 109.5 . . ?
H2BA C37 H3BA 109.5 . . ?
H2BA C37 H4BA 109.5 . . ?
H3BA C37 H4BA 109.5 . . ?
O9 C38 C36 114.1(3) . . ?
O9 C38 H5BA 108.7 . . ?
O9 C38 H6BA 108.7 . . ?
C36 C38 H5BA 108.7 . . ?
C36 C38 H6BA 108.7 . . ?
H5BA C38 H6BA 107.6 . . ?
C39 O10 H7BA 109.5 . . ?
O10 C39 H8BA 109.5 . . ?
O10 C39 H9BA 109.5 . . ?
O10 C39 H0CA 109.5 . . ?
H8BA C39 H9BA 109.5 . . ?
H8BA C39 H0CA 109.5 . . ?
H9BA C39 H0CA 109.5 . . ?
C40 O11 H1CA 109.5 . . ?
O11 C40 H2CA 109.5 . . ?
O11 C40 H3CA 109.5 . . ?
O11 C40 H4CA 109.5 . . ?
H2CA C40 H3CA 109.5 . . ?
H2CA C40 H4CA 109.5 . . ?
H3CA C40 H4CA 109.5 . . ?
H40A C40A H40B 109.5 . . ?
H40A C40A H40C 109.5 . . ?
H40B C40A H40C 109.5 . . ?
O11A C40A H40A 109.5 . . ?
O11A C40A H40B 109.5 . . ?
O11A C40A H40C 109.5 . . ?
C40A O11A H11A 109.5 . . ?

loop_
_geom_bond_atom_site_label_1
_geom_bond_atom_site_label_2
_geom_bond_distance
_geom_bond_site_symmetry_2
_geom_bond_publ_flag
O1 C7 1.205(3) . ?
O2 C9 1.428(3) . ?
O2 C11 1.418(3) . ?
O3 C10 1.354(3) . ?
O3 C11 1.433(3) . ?
O4 C10 1.198(3) . ?
O5 C18 1.213(4) . ?
O6 C31 1.342(4) . ?
O6 C34 1.482(3) . ?
O7 C31 1.202(4) . ?
O8 H 0.8200 . ?
O8 C32 1.431(4) . ?
O9 HA 0.8200 . ?
O9 C38 1.418(4) . ?
C1 HB 0.9300 . ?
C1 C2 1.386(4) . ?
C1 C6 1.378(4) . ?
C2 HC 0.9300 . ?
C2 C3 1.348(6) . ?
C3 HD 0.9300 . ?
C3 C4 1.353(7) . ?
C4 HE 0.9300 . ?
C4 C5 1.398(5) . ?
C5 HF 0.9300 . ?
C5 C6 1.376(5) . ?
C6 C7 1.496(3) . ?
C7 C8 1.516(4) . ?
C8 HG 0.9700 . ?
C8 HH 0.9700 . ?
C8 C9 1.523(3) . ?
C9 C10 1.525(3) . ?
C9 C14 1.567(4) . ?
C11 HI 0.9800 . ?
C11 C12 1.541(3) . ?
C12 C13 1.547(4) . ?
C12 C27 1.550(3) . ?
C12 C28 1.538(3) . ?
C13 HJ 0.9800 . ?
C13 C14 1.563(4) . ?
C13 C17 1.537(3) . ?
C14 C15 1.528(5) . ?
C14 C16 1.542(5) . ?
C15 HK 0.9600 . ?
C15 HL 0.9600 . ?
C15 HM 0.9600 . ?
C16 HN 0.9600 . ?
C16 HO 0.9600 . ?
C16 HP 0.9600 . ?
C17 HQ 0.9700 . ?
C17 HR 0.9700 . ?
C17 C18 1.514(4) . ?
C18 C19 1.523(4) . ?
C19 C20 1.522(3) . ?
C19 C27 1.578(3) . ?
C19 C29 1.549(3) . ?
C20 C21 1.533(3) . ?
C20 C24 1.532(3) . ?
C20 C30 1.498(3) . ?
C21 HS 0.9700 . ?
C21 HT 0.9700 . ?
C21 C22 1.529(4) . ?
C22 HU 0.9700 . ?
C22 HV 0.9700 . ?
C22 C23 1.544(3) . ?
C23 HW 0.9800 . ?
C23 C24 1.519(3) . ?
C23 C32 1.530(4) . ?
C24 C25 1.484(3) . ?
C24 C30 1.527(3) . ?
C25 HX 0.9300 . ?
C25 C26 1.332(4) . ?
C26 HY 0.9300 . ?
C26 C27 1.505(4) . ?
C27 HZ 0.947(14) . ?
C28 H0AA 0.9600 . ?
C28 H1AA 0.9600 . ?
C28 H2AA 0.9600 . ?
C29 H3AA 0.9600 . ?
C29 H4AA 0.9600 . ?
C29 H5AA 0.9600 . ?
C30 H6AA 0.953(13) . ?
C30 H7AA 0.947(13) . ?
C31 C32 1.535(4) . ?
C32 C33 1.527(3) . ?
C33 H8AA 0.9700 . ?
C33 H9AA 0.9700 . ?
C33 C34 1.520(4) . ?
C34 H0BA 0.9800 . ?
C34 C35 1.488(4) . ?
C35 H1BA 0.9300 . ?
C35 C36 1.324(4) . ?
C36 C37 1.500(4) . ?
C36 C38 1.510(4) . ?
C37 H2BA 0.9600 . ?
C37 H3BA 0.9600 . ?
C37 H4BA 0.9600 . ?
C38 H5BA 0.9700 . ?
C38 H6BA 0.9700 . ?
O10 H7BA 0.8200 . ?
O10 C39 1.350(8) . ?
C39 H8BA 0.9600 . ?
C39 H9BA 0.9600 . ?
C39 H0CA 0.9600 . ?
O11 H1CA 0.8200 . ?
O11 C40 1.423(13) . ?
C40 H2CA 0.9600 . ?
C40 H3CA 0.9600 . ?
C40 H4CA 0.9600 . ?
C40A H40A 0.9600 . ?
C40A H40B 0.9600 . ?
C40A H40C 0.9600 . ?
C40A O11A 1.404(13) . ?
O11A H11A 0.8200 . ?

loop_
_geom_torsion_atom_site_label_1
_geom_torsion_atom_site_label_2
_geom_torsion_atom_site_label_3
_geom_torsion_atom_site_label_4
_geom_torsion
_geom_torsion_site_symmetry_1
_geom_torsion_site_symmetry_2
_geom_torsion_site_symmetry_3
_geom_torsion_site_symmetry_4
_geom_torsion_publ_flag
O1 C7 C8 C9 13.5(4) . . . . ?
O2 C9 C10 O3 22.7(2) . . . . ?
O2 C9 C10 O4 -161.4(3) . . . . ?
O2 C9 C14 C13 -59.1(3) . . . . ?
O2 C9 C14 C15 -176.5(2) . . . . ?
O2 C9 C14 C16 62.4(3) . . . . ?
O2 C11 C12 C13 61.3(2) . . . . ?
O2 C11 C12 C27 175.64(18) . . . . ?
O2 C11 C12 C28 -62.5(3) . . . . ?
O3 C11 C12 C13 -53.8(3) . . . . ?
O3 C11 C12 C27 60.5(2) . . . . ?
O3 C11 C12 C28 -177.7(2) . . . . ?
O5 C18 C19 C20 17.9(4) . . . . ?
O5 C18 C19 C27 137.9(3) . . . . ?
O5 C18 C19 C29 -100.3(3) . . . . ?
O6 C31 C32 O8 -100.1(3) . . . . ?
O6 C31 C32 C23 137.3(3) . . . . ?
O6 C31 C32 C33 12.6(3) . . . . ?
O6 C34 C35 C36 -126.1(3) . . . . ?
O7 C31 C32 O8 80.0(4) . . . . ?
O7 C31 C32 C23 -42.6(5) . . . . ?
O7 C31 C32 C33 -167.3(4) . . . . ?
O8 C32 C33 C34 87.3(3) . . . . ?
C1 C2 C3 C4 0.8(6) . . . . ?
C1 C6 C7 O1 -5.7(4) . . . . ?
C1 C6 C7 C8 174.4(2) . . . . ?
C2 C1 C6 C5 -0.2(4) . . . . ?
C2 C1 C6 C7 -177.6(2) . . . . ?
C2 C3 C4 C5 -1.5(8) . . . . ?
C3 C4 C5 C6 1.3(8) . . . . ?
C4 C5 C6 C1 -0.5(6) . . . . ?
C4 C5 C6 C7 176.8(4) . . . . ?
C5 C6 C7 O1 177.0(3) . . . . ?
C5 C6 C7 C8 -2.9(4) . . . . ?
C6 C1 C2 C3 0.0(5) . . . . ?
C6 C7 C8 C9 -166.6(2) . . . . ?
C7 C8 C9 O2 58.3(3) . . . . ?
C7 C8 C9 C10 -51.8(3) . . . . ?
C7 C8 C9 C14 -179.4(2) . . . . ?
C8 C9 C10 O3 137.4(2) . . . . ?
C8 C9 C10 O4 -46.7(4) . . . . ?
C8 C9 C14 C13 179.1(2) . . . . ?
C8 C9 C14 C15 61.7(3) . . . . ?
C8 C9 C14 C16 -59.5(4) . . . . ?
C9 O2 C11 O3 40.9(2) . . . . ?
C9 O2 C11 C12 -78.7(2) . . . . ?
C10 O3 C11 O2 -26.1(2) . . . . ?
C10 O3 C11 C12 91.6(2) . . . . ?
C10 C9 C14 C13 50.1(3) . . . . ?
C10 C9 C14 C15 -67.3(3) . . . . ?
C10 C9 C14 C16 171.6(3) . . . . ?
C11 O2 C9 C8 -156.0(2) . . . . ?
C11 O2 C9 C10 -37.9(2) . . . . ?
C11 O2 C9 C14 77.4(2) . . . . ?
C11 O3 C10 O4 -174.4(2) . . . . ?
C11 O3 C10 C9 1.7(2) . . . . ?
C11 C12 C13 C14 -46.1(3) . . . . ?
C11 C12 C13 C17 -180.0(2) . . . . ?
C11 C12 C27 C19 -171.25(18) . . . . ?
C11 C12 C27 C26 58.2(3) . . . . ?
C12 C13 C14 C9 45.1(3) . . . . ?
C12 C13 C14 C15 163.3(3) . . . . ?
C12 C13 C14 C16 -73.9(3) . . . . ?
C12 C13 C17 C18 -60.1(3) . . . . ?
C13 C12 C27 C19 -57.4(2) . . . . ?
C13 C12 C27 C26 172.1(2) . . . . ?
C13 C17 C18 O5 -130.0(3) . . . . ?
C13 C17 C18 C19 50.9(4) . . . . ?
C14 C9 C10 O3 -91.8(2) . . . . ?
C14 C9 C10 O4 84.0(3) . . . . ?
C14 C13 C17 C18 165.6(3) . . . . ?
C17 C13 C14 C9 176.9(2) . . . . ?
C17 C13 C14 C15 -65.0(4) . . . . ?
C17 C13 C14 C16 57.8(4) . . . . ?
C17 C18 C19 C20 -163.1(2) . . . . ?
C17 C18 C19 C27 -43.0(3) . . . . ?
C17 C18 C19 C29 78.8(3) . . . . ?
C18 C19 C20 C21 -66.4(3) . . . . ?
C18 C19 C20 C24 159.97(19) . . . . ?
C18 C19 C20 C30 89.5(3) . . . . ?
C18 C19 C27 C12 46.5(3) . . . . ?
C18 C19 C27 C26 -179.6(2) . . . . ?
C19 C20 C21 C22 -154.4(2) . . . . ?
C19 C20 C24 C23 137.7(2) . . . . ?
C19 C20 C24 C25 -3.7(3) . . . . ?
C19 C20 C24 C30 -112.5(2) . . . . ?
C19 C20 C30 C24 105.7(2) . . . . ?
C20 C19 C27 C12 169.07(18) . . . . ?
C20 C19 C27 C26 -57.0(2) . . . . ?
C20 C21 C22 C23 29.4(3) . . . . ?
C20 C24 C25 C26 -17.3(3) . . . . ?
C21 C20 C24 C23 -2.8(3) . . . . ?
C21 C20 C24 C25 -144.1(2) . . . . ?
C21 C20 C24 C30 107.1(2) . . . . ?
C21 C20 C30 C24 -96.2(2) . . . . ?
C21 C22 C23 C24 -30.5(3) . . . . ?
C21 C22 C23 C32 -158.1(2) . . . . ?
C22 C23 C24 C20 20.5(2) . . . . ?
C22 C23 C24 C25 159.7(2) . . . . ?
C22 C23 C24 C30 -43.2(3) . . . . ?
C22 C23 C32 O8 -159.7(2) . . . . ?
C22 C23 C32 C31 -40.0(3) . . . . ?
C22 C23 C32 C33 75.8(3) . . . . ?
C23 C24 C25 C26 -153.7(3) . . . . ?
C23 C24 C30 C20 97.2(2) . . . . ?
C23 C32 C33 C34 -146.4(2) . . . . ?
C24 C20 C21 C22 -16.4(3) . . . . ?
C24 C23 C32 O8 79.2(3) . . . . ?
C24 C23 C32 C31 -161.1(2) . . . . ?
C24 C23 C32 C33 -45.3(3) . . . . ?
C24 C25 C26 C27 -3.3(4) . . . . ?
C25 C24 C30 C20 -105.1(2) . . . . ?
C25 C26 C27 C12 174.8(2) . . . . ?
C25 C26 C27 C19 41.6(3) . . . . ?
C27 C12 C13 C14 -162.9(2) . . . . ?
C27 C12 C13 C17 63.3(3) . . . . ?
C27 C19 C20 C21 173.1(2) . . . . ?
C27 C19 C20 C24 39.5(3) . . . . ?
C27 C19 C20 C30 -31.0(3) . . . . ?
C28 C12 C13 C14 70.6(3) . . . . ?
C28 C12 C13 C17 -63.3(3) . . . . ?
C28 C12 C27 C19 71.3(3) . . . . ?
C28 C12 C27 C26 -59.2(3) . . . . ?
C29 C19 C20 C21 50.6(3) . . . . ?
C29 C19 C20 C24 -83.0(3) . . . . ?
C29 C19 C20 C30 -153.5(2) . . . . ?
C29 C19 C27 C12 -71.3(3) . . . . ?
C29 C19 C27 C26 62.6(3) . . . . ?
C30 C20 C21 C22 47.7(3) . . . . ?
C30 C20 C24 C23 -109.9(2) . . . . ?
C30 C20 C24 C25 108.8(2) . . . . ?
C30 C24 C25 C26 49.7(4) . . . . ?
C31 O6 C34 C33 -20.5(3) . . . . ?
C31 O6 C34 C35 -140.9(3) . . . . ?
C31 C32 C33 C34 -24.5(3) . . . . ?
C32 C23 C24 C20 147.5(2) . . . . ?
C32 C23 C24 C25 -73.3(3) . . . . ?
C32 C23 C24 C30 83.8(3) . . . . ?
C32 C33 C34 O6 27.8(3) . . . . ?
C32 C33 C34 C35 145.6(2) . . . . ?
C33 C34 C35 C36 119.7(3) . . . . ?
C34 O6 C31 O7 -175.1(3) . . . . ?
C34 O6 C31 C32 5.0(4) . . . . ?
C34 C35 C36 C37 6.4(5) . . . . ?
C34 C35 C36 C38 -169.5(3) . . . . ?
C35 C36 C38 O9 -138.9(3) . . . . ?
C37 C36 C38 O9 44.8(4) . . . . ?
